data_2217315
loop_
_publ_author_name
'Suchada Chantrapromma'
'Hoong-Kun Fun'
'Kullapa Chanawanno'
'Pumsak Ruanwas'

_publ_section_title
;
 Bis[(<i>E</i>)-2-(3-hydroxy-4-methoxyphenyl)ethenyl]-1-methylquinolinium
 tetraiodidozincate(II) methanol solvate
;
_journal_coeditor_code SJ2450
_journal_issue 1
_journal_name_full 'Acta Crystallographica Section E'
_journal_page_first m126
_journal_page_last m127
_journal_paper_doi 10.1107/S1600536807064215
_journal_volume 64
_journal_year 2008
_chemical_formula_iupac '(C19 H18 N O2)2 [Zn I4], C H4 O'
_chemical_formula_moiety '2(C19 H18 N O2 +), I4 Zn 2-, C H4 O'
_chemical_formula_sum 'C39 H40 I4 N2 O5 Zn'
_chemical_formula_weight 1189.72
_chemical_melting_point 493.5(5)
_chemical_name_systematic
;
Bis[(<i>E</i>)-2-(3-hydroxy-4-methoxyphenyl)ethenyl]-1-methylquinolinium
tetraiodidozincate(II) methanol solvate
;
_space_group_IT_number 14
_symmetry_cell_setting monoclinic
_symmetry_space_group_name_Hall '-P 2ybc'
_symmetry_space_group_name_H-M 'P 1 21/c 1'
_atom_sites_solution_hydrogens geom
_atom_sites_solution_primary direct
_atom_sites_solution_secondary difmap
_audit_creation_method SHELXL-97
_cell_angle_alpha 90.00
_cell_angle_beta 91.7240(10)
_cell_angle_gamma 90.00
_cell_formula_units_Z 4
_cell_length_a 8.64490(10)
_cell_length_b 23.4312(4)
_cell_length_c 19.7763(3)
_cell_measurement_reflns_used 18959
_cell_measurement_temperature 100.00(10)
_cell_measurement_theta_max 36.00
_cell_measurement_theta_min 1.35
_cell_volume 4004.08(10)
_computing_cell_refinement APEX2
_computing_data_collection 'APEX2 (Bruker, 2005)'
_computing_data_reduction 'SAINT (Bruker, 2005)'
_computing_molecular_graphics SHELXTL
_computing_publication_material
;
SHELXTL and PLATON (Spek, 2003)
;
_computing_structure_refinement SHELXTL
_computing_structure_solution 'SHELXTL (Sheldrick, 1998)'
_diffrn_ambient_temperature 100.00(10)
_diffrn_detector_area_resol_mean 8.33
_diffrn_measured_fraction_theta_full 0.999
_diffrn_measured_fraction_theta_max 0.999
_diffrn_measurement_device_type
;
Bruker SMART APEX2 CCD area-detector diffractometer
;
_diffrn_measurement_method '\w scans'
_diffrn_radiation_monochromator graphite
_diffrn_radiation_source 'fine-focus sealed tube'
_diffrn_radiation_type MoK\a
_diffrn_radiation_wavelength 0.71073
_diffrn_reflns_av_R_equivalents 0.0327
_diffrn_reflns_av_sigmaI/netI 0.0285
_diffrn_reflns_limit_h_max 14
_diffrn_reflns_limit_h_min -14
_diffrn_reflns_limit_k_max 38
_diffrn_reflns_limit_k_min -38
_diffrn_reflns_limit_l_max 32
_diffrn_reflns_limit_l_min -32
_diffrn_reflns_number 100181
_diffrn_reflns_theta_full 36.00
_diffrn_reflns_theta_max 36.00
_diffrn_reflns_theta_min 1.35
_diffrn_standards_number 0
_exptl_absorpt_coefficient_mu 3.742
_exptl_absorpt_correction_T_max 0.6459
_exptl_absorpt_correction_T_min 0.2948
_exptl_absorpt_correction_type multi-scan
_exptl_absorpt_process_details '(SADABS; Bruker, 2005)'
_exptl_crystal_colour orange
_exptl_crystal_density_diffrn 1.974
_exptl_crystal_density_method 'not measured'
_exptl_crystal_description plate
_exptl_crystal_F_000 2280
_exptl_crystal_size_max 0.43
_exptl_crystal_size_mid 0.28
_exptl_crystal_size_min 0.13
_refine_diff_density_max 4.980
_refine_diff_density_min -1.460
_refine_ls_extinction_method none
_refine_ls_goodness_of_fit_ref 1.096
_refine_ls_hydrogen_treatment constr
_refine_ls_matrix_type full
_refine_ls_number_parameters 465
_refine_ls_number_reflns 18959
_refine_ls_number_restraints 0
_refine_ls_restrained_S_all 1.096
_refine_ls_R_factor_all 0.0492
_refine_ls_R_factor_gt 0.0352
_refine_ls_shift/su_max 0.003
_refine_ls_shift/su_mean <0.001
_refine_ls_structure_factor_coef Fsqd
_refine_ls_weighting_details 'calc w=1/[\s^2^(Fo^2^)+(0.0361P)^2^+5.8575P] where P=(Fo^2^+2Fc^2^)/3'
_refine_ls_weighting_scheme calc
_refine_ls_wR_factor_gt 0.0811
_refine_ls_wR_factor_ref 0.0912
_reflns_number_gt 15305
_reflns_number_total 18959
_reflns_threshold_expression 'I > 2\s(I)'
_cod_data_source_file sj2450.cif
_cod_data_source_block I
_cod_depositor_comments
;
The following automatic conversions were performed:
'_symmetry_cell_setting' value 'Monoclinic' changed to 'monoclinic'
according to '/home/saulius/struct/CIF-dictionaries/cif_core.dic'
dictionary named 'cif_core.dic' version 2.4.1 from 2010-06-29.

Automatic conversion script
Id: cif_fix_enum 1527 2010-12-29 10:47:43Z saulius 

The following automatic conversions were performed:

'_chemical_melting_point' value '493-494' was changed to '493.5(5)' -
the average value was taken and precision was estimated.

Automatic conversion script
Id: cif_fix_values 1646 2011-03-28 12:23:43Z adriana 

The following automatic conversions were performed:

'_chemical_melting_point' value '493-494' was changed to '493.5(5)' -
the average value was taken and precision was
estimated.

'_symmetry_cell_setting' value 'Monoclinic' changed to
'monoclinic' according to
/home/saulius/struct/CIF-dictionaries/cif_core.dic dictionary named
'cif_core.dic' version 2.4.1 from 2010-06-29.

Automatic conversion script
Id: cif_fix_values 1715 2011-07-08 13:25:40Z adriana 
;
_cod_original_sg_symbol_H-M 'P 21/c'
_cod_database_code 2217315
_cod_database_fobs_code 2217315

loop_
_symmetry_equiv_pos_as_xyz
'x, y, z'
'-x, y+1/2, -z+1/2'
'-x, -y, -z'
'x, -y-1/2, z-1/2'

loop_
_atom_site_type_symbol
_atom_site_label
_atom_site_fract_x
_atom_site_fract_y
_atom_site_fract_z
_atom_site_U_iso_or_equiv
_atom_site_adp_type
_atom_site_calc_flag
_atom_site_refinement_flags
_atom_site_occupancy
Zn Zn1 1.00933(3) 0.428527(12) 0.759635(14) 0.01632(5) Uani d . 1
I I1 0.961758(19) 0.360714(7) 0.654410(8) 0.01980(4) Uani d . 1
I I2 0.763779(18) 0.492846(7) 0.768472(8) 0.02042(4) Uani d . 1
I I3 1.242365(18) 0.496650(7) 0.741500(8) 0.01896(3) Uani d . 1
I I4 1.06173(2) 0.361619(7) 0.865320(8) 0.02277(4) Uani d . 1
O O1 0.4535(3) 0.23008(8) 0.41531(10) 0.0276(4) Uani d . 1
H H1O1 0.3889 0.2141 0.3908 0.041 Uiso calc R 1
O O2 0.2948(2) 0.26419(8) 0.30840(10) 0.0228(4) Uani d . 1
N N1 0.7449(2) 0.57253(9) 0.48296(10) 0.0157(3) Uani d . 1
C C1 0.8311(3) 0.61157(10) 0.52232(11) 0.0157(4) Uani d . 1
C C2 0.8240(3) 0.67052(11) 0.50971(12) 0.0195(4) Uani d . 1
H H2A 0.7600 0.6848 0.4751 0.023 Uiso calc R 1
C C3 0.9135(3) 0.70685(12) 0.54942(13) 0.0217(5) Uani d . 1
H H3A 0.9080 0.7459 0.5414 0.026 Uiso calc R 1
C C4 1.0122(3) 0.68662(12) 0.60141(13) 0.0226(5) Uani d . 1
H H4A 1.0736 0.7119 0.6266 0.027 Uiso calc R 1
C C5 1.0179(3) 0.62947(12) 0.61501(13) 0.0218(5) Uani d . 1
H H5A 1.0824 0.6160 0.6499 0.026 Uiso calc R 1
C C6 0.9259(3) 0.59056(11) 0.57618(12) 0.0179(4) Uani d . 1
C C7 0.9253(3) 0.53154(11) 0.59081(12) 0.0202(4) Uani d . 1
H H7A 0.9854 0.5174 0.6268 0.024 Uiso calc R 1
C C8 0.8368(3) 0.49546(11) 0.55219(13) 0.0204(4) Uani d . 1
H H8A 0.8354 0.4568 0.5626 0.024 Uiso calc R 1
C C9 0.7464(3) 0.51611(10) 0.49612(12) 0.0166(4) Uani d . 1
C C10 0.6567(3) 0.47728(11) 0.45303(13) 0.0209(4) Uani d . 1
H H10A 0.5975 0.4932 0.4178 0.025 Uiso calc R 1
C C11 0.6525(3) 0.42026(11) 0.46004(12) 0.0182(4) Uani d . 1
H H11A 0.7128 0.4042 0.4948 0.022 Uiso calc R 1
C C12 0.5606(3) 0.38162(10) 0.41721(12) 0.0166(4) Uani d . 1
C C13 0.5545(3) 0.32353(10) 0.43517(12) 0.0184(4) Uani d . 1
H H13A 0.6117 0.3103 0.4725 0.022 Uiso calc R 1
C C14 0.4634(3) 0.28614(10) 0.39728(12) 0.0180(4) Uani d . 1
C C15 0.3786(3) 0.30571(10) 0.34013(11) 0.0165(4) Uani d . 1
C C16 0.3839(3) 0.36292(10) 0.32192(12) 0.0175(4) Uani d . 1
H H16A 0.3272 0.3760 0.2843 0.021 Uiso calc R 1
C C17 0.4750(3) 0.40049(11) 0.36050(12) 0.0186(4) Uani d . 1
H H17A 0.4789 0.4388 0.3483 0.022 Uiso calc R 1
C C18 0.6509(3) 0.59471(11) 0.42510(13) 0.0217(5) Uani d . 1
H H18A 0.6655 0.5710 0.3863 0.033 Uiso calc R 1
H H18B 0.6825 0.6330 0.4152 0.033 Uiso calc R 1
H H18C 0.5436 0.5946 0.4363 0.033 Uiso calc R 1
C C19 0.2009(3) 0.27958(12) 0.25072(13) 0.0235(5) Uani d . 1
H H19A 0.1487 0.2463 0.2332 0.035 Uiso calc R 1
H H19B 0.2649 0.2954 0.2166 0.035 Uiso calc R 1
H H19C 0.1258 0.3074 0.2636 0.035 Uiso calc R 1
O O3 0.4542(2) 0.23128(8) 0.09856(10) 0.0247(4) Uani d . 1
H H1O3 0.5009 0.2121 0.1272 0.037 Uiso calc R 1
O O4 0.6512(2) 0.26270(8) 0.19848(10) 0.0218(4) Uani d . 1
N N2 0.2764(2) 0.58183(9) 0.01849(10) 0.0164(3) Uani d . 1
C C20 0.1990(3) 0.62274(10) -0.02175(11) 0.0162(4) Uani d . 1
C C21 0.2255(3) 0.68161(10) -0.01304(12) 0.0183(4) Uani d . 1
H H21A 0.2984 0.6945 0.0189 0.022 Uiso calc R 1
C C22 0.1422(3) 0.71975(11) -0.05247(13) 0.0211(4) Uani d . 1
H H22A 0.1611 0.7586 -0.0473 0.025 Uiso calc R 1
C C23 0.0292(3) 0.70159(12) -0.10046(14) 0.0228(5) Uani d . 1
H H23A -0.0293 0.7282 -0.1251 0.027 Uiso calc R 1
C C24 0.0065(3) 0.64442(11) -0.11052(13) 0.0209(4) Uani d . 1
H H24A -0.0664 0.6322 -0.1429 0.025 Uiso calc R 1
C C25 0.0921(3) 0.60365(11) -0.07241(12) 0.0175(4) Uani d . 1
C C26 0.0762(3) 0.54494(11) -0.08489(12) 0.0201(4) Uani d . 1
H H26A 0.0072 0.5320 -0.1185 0.024 Uiso calc R 1
C C27 0.1627(3) 0.50671(11) -0.04747(13) 0.0201(4) Uani d . 1
H H27A 0.1556 0.4680 -0.0574 0.024 Uiso calc R 1
C C28 0.2627(3) 0.52520(10) 0.00606(11) 0.0159(4) Uani d . 1
C C29 0.3499(3) 0.48449(10) 0.04726(12) 0.0180(4) Uani d . 1
H H29A 0.4236 0.4988 0.0780 0.022 Uiso calc R 1
C C30 0.3313(3) 0.42729(10) 0.04406(12) 0.0166(4) Uani d . 1
H H30A 0.2583 0.4130 0.0129 0.020 Uiso calc R 1
C C31 0.4171(3) 0.38655(10) 0.08570(11) 0.0158(4) Uani d . 1
C C32 0.3966(3) 0.32777(10) 0.07350(12) 0.0165(4) Uani d . 1
H H32A 0.3285 0.3159 0.0390 0.020 Uiso calc R 1
C C33 0.4759(3) 0.28738(10) 0.11199(12) 0.0168(4) Uani d . 1
C C34 0.5794(3) 0.30554(10) 0.16424(11) 0.0156(4) Uani d . 1
C C35 0.5998(3) 0.36337(10) 0.17718(12) 0.0167(4) Uani d . 1
H H35A 0.6670 0.3752 0.2120 0.020 Uiso calc R 1
C C36 0.5195(3) 0.40361(10) 0.13794(12) 0.0172(4) Uani d . 1
H H36A 0.5342 0.4423 0.1466 0.021 Uiso calc R 1
C C37 0.3706(3) 0.60281(11) 0.07710(12) 0.0208(4) Uani d . 1
H H37A 0.3660 0.5758 0.1135 0.031 Uiso calc R 1
H H37B 0.3308 0.6389 0.0916 0.031 Uiso calc R 1
H H37C 0.4760 0.6074 0.0642 0.031 Uiso calc R 1
C C38 0.7552(3) 0.27751(12) 0.25358(13) 0.0231(5) Uani d . 1
H H38A 0.7961 0.2433 0.2741 0.035 Uiso calc R 1
H H38B 0.7005 0.2990 0.2866 0.035 Uiso calc R 1
H H38C 0.8385 0.3001 0.2370 0.035 Uiso calc R 1
O O5 0.4508(2) 0.64459(8) 0.32101(11) 0.0268(4) Uani d . 1
H H1O5 0.3567 0.6404 0.3178 0.040 Uiso calc R 1
C C39 0.5133(4) 0.64612(14) 0.25496(16) 0.0316(6) Uani d . 1
H H39A 0.4609 0.6749 0.2283 0.047 Uiso calc R 1
H H39B 0.4993 0.6096 0.2336 0.047 Uiso calc R 1
H H39C 0.6217 0.6549 0.2585 0.047 Uiso calc R 1

loop_
_atom_site_aniso_label
_atom_site_aniso_U_11
_atom_site_aniso_U_22
_atom_site_aniso_U_33
_atom_site_aniso_U_12
_atom_site_aniso_U_13
_atom_site_aniso_U_23
Zn1 0.01907(12) 0.01326(12) 0.01669(11) -0.00056(9) 0.00160(9) -0.00004(9)
I1 0.02518(7) 0.01483(7) 0.01937(7) -0.00102(5) 0.00049(6) -0.00314(5)
I2 0.01964(7) 0.02145(8) 0.02027(7) 0.00436(5) 0.00210(5) 0.00072(5)
I3 0.01906(6) 0.01890(7) 0.01889(6) -0.00450(5) -0.00014(5) -0.00183(5)
I4 0.03423(9) 0.01546(7) 0.01869(7) 0.00205(6) 0.00207(6) 0.00244(5)
O1 0.0404(11) 0.0138(8) 0.0280(10) -0.0005(7) -0.0109(9) 0.0017(7)
O2 0.0283(9) 0.0184(8) 0.0214(8) -0.0023(7) -0.0062(7) -0.0020(7)
N1 0.0155(8) 0.0180(9) 0.0135(8) 0.0002(6) -0.0010(6) 0.0006(6)
C1 0.0145(8) 0.0188(10) 0.0139(8) -0.0014(7) 0.0013(7) -0.0015(7)
C2 0.0218(10) 0.0202(11) 0.0167(9) -0.0032(8) 0.0000(8) -0.0009(8)
C3 0.0237(11) 0.0216(12) 0.0199(10) -0.0044(9) 0.0016(9) -0.0011(9)
C4 0.0203(10) 0.0275(13) 0.0200(10) -0.0048(9) -0.0009(9) -0.0049(9)
C5 0.0196(10) 0.0271(13) 0.0185(10) -0.0020(9) -0.0020(8) -0.0044(9)
C6 0.0155(9) 0.0232(11) 0.0150(9) -0.0008(8) 0.0000(7) -0.0003(8)
C7 0.0200(10) 0.0236(12) 0.0168(10) 0.0017(8) -0.0017(8) 0.0001(8)
C8 0.0233(10) 0.0197(11) 0.0179(10) 0.0000(8) -0.0020(8) 0.0028(8)
C9 0.0171(9) 0.0171(10) 0.0157(9) -0.0008(7) 0.0000(7) 0.0002(7)
C10 0.0267(11) 0.0168(11) 0.0188(10) -0.0022(8) -0.0056(9) 0.0016(8)
C11 0.0174(9) 0.0193(11) 0.0179(9) 0.0008(8) -0.0017(8) 0.0005(8)
C12 0.0165(9) 0.0172(10) 0.0160(9) 0.0003(7) 0.0000(8) 0.0002(7)
C13 0.0203(10) 0.0180(10) 0.0168(9) 0.0011(8) -0.0023(8) 0.0018(8)
C14 0.0224(10) 0.0135(10) 0.0179(9) 0.0017(8) -0.0018(8) 0.0011(7)
C15 0.0183(9) 0.0167(10) 0.0145(9) 0.0004(7) -0.0002(7) 0.0000(7)
C16 0.0185(9) 0.0176(10) 0.0163(9) -0.0004(8) -0.0016(8) 0.0028(8)
C17 0.0192(10) 0.0165(10) 0.0200(10) -0.0015(8) -0.0004(8) 0.0020(8)
C18 0.0248(11) 0.0194(11) 0.0204(10) -0.0004(9) -0.0067(9) -0.0002(8)
C19 0.0261(11) 0.0274(13) 0.0168(10) -0.0027(10) -0.0036(9) -0.0019(9)
O3 0.0359(10) 0.0135(8) 0.0237(9) -0.0023(7) -0.0147(8) 0.0008(6)
O4 0.0239(8) 0.0195(8) 0.0214(8) -0.0006(7) -0.0082(7) 0.0012(6)
N2 0.0189(8) 0.0157(9) 0.0145(8) -0.0002(7) -0.0006(7) -0.0003(6)
C20 0.0172(9) 0.0179(10) 0.0134(8) 0.0002(7) 0.0020(7) 0.0016(7)
C21 0.0207(10) 0.0152(10) 0.0191(10) 0.0002(8) 0.0029(8) 0.0010(8)
C22 0.0254(11) 0.0169(11) 0.0210(10) 0.0035(8) 0.0033(9) 0.0020(8)
C23 0.0219(11) 0.0233(12) 0.0232(11) 0.0041(9) 0.0004(9) 0.0047(9)
C24 0.0199(10) 0.0239(12) 0.0188(10) 0.0014(8) -0.0002(8) 0.0026(9)
C25 0.0171(9) 0.0200(11) 0.0155(9) 0.0012(8) 0.0011(8) 0.0018(8)
C26 0.0209(10) 0.0219(11) 0.0172(10) -0.0009(8) -0.0027(8) -0.0005(8)
C27 0.0237(10) 0.0174(11) 0.0189(10) -0.0015(8) -0.0021(8) -0.0017(8)
C28 0.0190(9) 0.0142(10) 0.0147(9) -0.0015(7) 0.0012(8) -0.0009(7)
C29 0.0205(10) 0.0172(10) 0.0163(9) -0.0003(8) -0.0016(8) 0.0004(8)
C30 0.0181(9) 0.0149(10) 0.0167(9) -0.0010(7) 0.0005(8) 0.0004(7)
C31 0.0163(9) 0.0160(10) 0.0151(9) -0.0004(7) -0.0015(7) -0.0013(7)
C32 0.0161(9) 0.0170(10) 0.0162(9) -0.0011(7) -0.0030(7) -0.0005(7)
C33 0.0196(9) 0.0143(9) 0.0163(9) -0.0015(7) -0.0031(8) -0.0010(7)
C34 0.0167(9) 0.0151(10) 0.0150(9) -0.0004(7) -0.0016(7) -0.0003(7)
C35 0.0165(9) 0.0185(10) 0.0151(9) -0.0014(7) -0.0019(7) -0.0023(7)
C36 0.0185(9) 0.0146(10) 0.0185(9) -0.0003(7) -0.0001(8) -0.0024(8)
C37 0.0279(11) 0.0175(11) 0.0168(10) -0.0024(9) -0.0049(9) 0.0008(8)
C38 0.0210(10) 0.0282(13) 0.0196(10) -0.0005(9) -0.0058(9) -0.0009(9)
O5 0.0260(9) 0.0240(10) 0.0300(10) -0.0015(7) -0.0094(8) 0.0014(8)
C39 0.0382(16) 0.0235(14) 0.0330(15) 0.0020(11) 0.0005(13) -0.0007(11)

loop_
_atom_type_symbol
_atom_type_description
_atom_type_scat_dispersion_real
_atom_type_scat_dispersion_imag
_atom_type_scat_source
C C 0.0033 0.0016 'International Tables Vol C Tables 4.2.6.8 and 6.1.1.4'
H H 0.0000 0.0000 'International Tables Vol C Tables 4.2.6.8 and 6.1.1.4'
N N 0.0061 0.0033 'International Tables Vol C Tables 4.2.6.8 and 6.1.1.4'
O O 0.0106 0.0060 'International Tables Vol C Tables 4.2.6.8 and 6.1.1.4'
Zn Zn 0.2839 1.4301 'International Tables Vol C Tables 4.2.6.8 and 6.1.1.4'
I I -0.4742 1.8119 'International Tables Vol C Tables 4.2.6.8 and 6.1.1.4'

loop_
_geom_angle_atom_site_label_1
_geom_angle_atom_site_label_2
_geom_angle_atom_site_label_3
_geom_angle
I3 Zn1 I2 106.804(12)
I3 Zn1 I1 111.295(11)
I2 Zn1 I1 106.985(11)
I3 Zn1 I4 110.977(11)
I2 Zn1 I4 114.187(11)
I1 Zn1 I4 106.583(11)
C14 O1 H1O1 109.5
C15 O2 C19 118.2(2)
C9 N1 C1 122.09(19)
C9 N1 C18 119.8(2)
C1 N1 C18 118.1(2)
N1 C1 C2 121.6(2)
N1 C1 C6 118.6(2)
C2 C1 C6 119.8(2)
C3 C2 C1 119.0(2)
C3 C2 H2A 120.5
C1 C2 H2A 120.5
C2 C3 C4 121.9(3)
C2 C3 H3A 119.0
C4 C3 H3A 119.0
C5 C4 C3 119.6(2)
C5 C4 H4A 120.2
C3 C4 H4A 120.2
C4 C5 C6 120.4(2)
C4 C5 H5A 119.8
C6 C5 H5A 119.8
C1 C6 C7 119.3(2)
C1 C6 C5 119.1(2)
C7 C6 C5 121.5(2)
C8 C7 C6 119.9(2)
C8 C7 H7A 120.0
C6 C7 H7A 120.0
C7 C8 C9 120.9(2)
C7 C8 H8A 119.6
C9 C8 H8A 119.6
N1 C9 C8 119.1(2)
N1 C9 C10 119.9(2)
C8 C9 C10 121.0(2)
C11 C10 C9 125.2(2)
C11 C10 H10A 117.4
C9 C10 H10A 117.4
C10 C11 C12 125.0(2)
C10 C11 H11A 117.5
C12 C11 H11A 117.5
C17 C12 C13 119.0(2)
C17 C12 C11 122.4(2)
C13 C12 C11 118.5(2)
C14 C13 C12 120.0(2)
C14 C13 H13A 120.0
C12 C13 H13A 120.0
O1 C14 C13 120.5(2)
O1 C14 C15 119.3(2)
C13 C14 C15 120.2(2)
O2 C15 C16 126.4(2)
O2 C15 C14 113.4(2)
C16 C15 C14 120.2(2)
C15 C16 C17 119.4(2)
C15 C16 H16A 120.3
C17 C16 H16A 120.3
C16 C17 C12 121.1(2)
C16 C17 H17A 119.4
C12 C17 H17A 119.4
N1 C18 H18A 109.5
N1 C18 H18B 109.5
H18A C18 H18B 109.5
N1 C18 H18C 109.5
H18A C18 H18C 109.5
H18B C18 H18C 109.5
O2 C19 H19A 109.5
O2 C19 H19B 109.5
H19A C19 H19B 109.5
O2 C19 H19C 109.5
H19A C19 H19C 109.5
H19B C19 H19C 109.5
C33 O3 H1O3 109.5
C34 O4 C38 118.0(2)
C28 N2 C20 122.0(2)
C28 N2 C37 120.7(2)
C20 N2 C37 117.3(2)
N2 C20 C21 121.8(2)
N2 C20 C25 118.4(2)
C21 C20 C25 119.8(2)
C22 C21 C20 119.1(2)
C22 C21 H21A 120.4
C20 C21 H21A 120.4
C21 C22 C23 121.8(2)
C21 C22 H22A 119.1
C23 C22 H22A 119.1
C24 C23 C22 119.2(2)
C24 C23 H23A 120.4
C22 C23 H23A 120.4
C23 C24 C25 120.9(2)
C23 C24 H24A 119.5
C25 C24 H24A 119.5
C26 C25 C24 121.5(2)
C26 C25 C20 119.5(2)
C24 C25 C20 119.0(2)
C27 C26 C25 119.8(2)
C27 C26 H26A 120.1
C25 C26 H26A 120.1
C26 C27 C28 121.0(2)
C26 C27 H27A 119.5
C28 C27 H27A 119.5
N2 C28 C27 118.9(2)
N2 C28 C29 120.1(2)
C27 C28 C29 121.0(2)
C30 C29 C28 124.5(2)
C30 C29 H29A 117.7
C28 C29 H29A 117.7
C29 C30 C31 124.6(2)
C29 C30 H30A 117.7
C31 C30 H30A 117.7
C36 C31 C32 118.7(2)
C36 C31 C30 122.2(2)
C32 C31 C30 119.1(2)
C33 C32 C31 121.1(2)
C33 C32 H32A 119.4
C31 C32 H32A 119.4
O3 C33 C32 119.5(2)
O3 C33 C34 121.2(2)
C32 C33 C34 119.3(2)
O4 C34 C35 125.3(2)
O4 C34 C33 114.5(2)
C35 C34 C33 120.2(2)
C34 C35 C36 119.9(2)
C34 C35 H35A 120.0
C36 C35 H35A 120.0
C35 C36 C31 120.8(2)
C35 C36 H36A 119.6
C31 C36 H36A 119.6
N2 C37 H37A 109.5
N2 C37 H37B 109.5
H37A C37 H37B 109.5
N2 C37 H37C 109.5
H37A C37 H37C 109.5
H37B C37 H37C 109.5
O4 C38 H38A 109.5
O4 C38 H38B 109.5
H38A C38 H38B 109.5
O4 C38 H38C 109.5
H38A C38 H38C 109.5
H38B C38 H38C 109.5
C39 O5 H1O5 109.5
O5 C39 H39A 109.5
O5 C39 H39B 109.5
H39A C39 H39B 109.5
O5 C39 H39C 109.5
H39A C39 H39C 109.5
H39B C39 H39C 109.5

loop_
_geom_bond_atom_site_label_1
_geom_bond_atom_site_label_2
_geom_bond_distance
Zn1 I3 2.6035(3)
Zn1 I2 2.6135(3)
Zn1 I1 2.6406(3)
Zn1 I4 2.6409(3)
O1 C14 1.364(3)
O1 H1O1 0.8200
O2 C15 1.356(3)
O2 C19 1.426(3)
N1 C9 1.347(3)
N1 C1 1.401(3)
N1 C18 1.478(3)
C1 C2 1.405(3)
C1 C6 1.413(3)
C2 C3 1.380(3)
C2 H2A 0.9300
C3 C4 1.399(4)
C3 H3A 0.9300
C4 C5 1.366(4)
C4 H4A 0.9300
C5 C6 1.420(3)
C5 H5A 0.9300
C6 C7 1.413(4)
C7 C8 1.359(4)
C7 H7A 0.9300
C8 C9 1.422(3)
C8 H8A 0.9300
C9 C10 1.455(3)
C10 C11 1.344(3)
C10 H10A 0.9300
C11 C12 1.459(3)
C11 H11A 0.9300
C12 C17 1.397(3)
C12 C13 1.408(3)
C13 C14 1.383(3)
C13 H13A 0.9300
C14 C15 1.405(3)
C15 C16 1.389(3)
C16 C17 1.393(3)
C16 H16A 0.9300
C17 H17A 0.9300
C18 H18A 0.9600
C18 H18B 0.9600
C18 H18C 0.9600
C19 H19A 0.9600
C19 H19B 0.9600
C19 H19C 0.9600
O3 C33 1.353(3)
O3 H1O3 0.8200
O4 C34 1.351(3)
O4 C38 1.434(3)
N2 C28 1.354(3)
N2 C20 1.403(3)
N2 C37 1.480(3)
C20 C21 1.408(3)
C20 C25 1.415(3)
C21 C22 1.375(3)
C21 H21A 0.9300
C22 C23 1.407(4)
C22 H22A 0.9300
C23 C24 1.368(4)
C23 H23A 0.9300
C24 C25 1.412(3)
C24 H24A 0.9300
C25 C26 1.404(4)
C26 C27 1.370(3)
C26 H26A 0.9300
C27 C28 1.415(3)
C27 H27A 0.9300
C28 C29 1.450(3)
C29 C30 1.351(3)
C29 H29A 0.9300
C30 C31 1.450(3)
C30 H30A 0.9300
C31 C36 1.398(3)
C31 C32 1.409(3)
C32 C33 1.384(3)
C32 H32A 0.9300
C33 C34 1.412(3)
C34 C35 1.389(3)
C35 C36 1.393(3)
C35 H35A 0.9300
C36 H36A 0.9300
C37 H37A 0.9600
C37 H37B 0.9600
C37 H37C 0.9600
C38 H38A 0.9600
C38 H38B 0.9600
C38 H38C 0.9600
O5 C39 1.429(4)
O5 H1O5 0.8200
C39 H39A 0.9600
C39 H39B 0.9600
C39 H39C 0.9600

loop_
_geom_hbond_atom_site_label_D
_geom_hbond_atom_site_label_H
_geom_hbond_atom_site_label_A
_geom_hbond_site_symmetry_A
_geom_hbond_distance_DH
_geom_hbond_distance_HA
_geom_hbond_distance_DA
_geom_hbond_angle_DHA
_geom_hbond_publ_flag
O1 H1O1 O2 1_555 0.82 2.1483 2.611(3) 116 y
O3 H1O3 O4 1_555 0.82 2.2295 2.673(3) 114 y
O3 H1O3 O5 2_645 0.82 1.9235 2.693(3) 156 y
O5 H1O5 I1 3_666 0.82 2.8237 3.6161(17) 163 y
C2 H2A O3 2_655 0.93 2.5641 3.476(3) 167 y
C18 H18B O3 2_655 0.96 2.5989 3.355(3) 136 y
C27 H27A I4 1_454 0.93 3.0221 3.899(3) 158 y
C19 H19B Cg4 1_555 0.96 2.9910 3.944(3) 172 y
C38 H38B Cg2 1_555 0.96 2.9347 3.871(3) 165 y

loop_
_geom_torsion_atom_site_label_1
_geom_torsion_atom_site_label_2
_geom_torsion_atom_site_label_3
_geom_torsion_atom_site_label_4
_geom_torsion
C9 N1 C1 C2 -177.6(2)
C18 N1 C1 C2 2.9(3)
C9 N1 C1 C6 2.0(3)
C18 N1 C1 C6 -177.6(2)
N1 C1 C2 C3 -178.9(2)
C6 C1 C2 C3 1.6(4)
C1 C2 C3 C4 0.7(4)
C2 C3 C4 C5 -1.9(4)
C3 C4 C5 C6 0.8(4)
N1 C1 C6 C7 -3.1(3)
C2 C1 C6 C7 176.4(2)
N1 C1 C6 C5 177.9(2)
C2 C1 C6 C5 -2.6(3)
C4 C5 C6 C1 1.4(4)
C4 C5 C6 C7 -177.6(2)
C1 C6 C7 C8 1.5(4)
C5 C6 C7 C8 -179.4(2)
C6 C7 C8 C9 1.2(4)
C1 N1 C9 C8 0.8(3)
C18 N1 C9 C8 -179.7(2)
C1 N1 C9 C10 -179.0(2)
C18 N1 C9 C10 0.5(3)
C7 C8 C9 N1 -2.4(4)
C7 C8 C9 C10 177.4(2)
N1 C9 C10 C11 178.1(3)
C8 C9 C10 C11 -1.7(4)
C9 C10 C11 C12 179.1(2)
C10 C11 C12 C17 4.9(4)
C10 C11 C12 C13 -173.1(3)
C17 C12 C13 C14 -0.7(4)
C11 C12 C13 C14 177.4(2)
C12 C13 C14 O1 -178.3(2)
C12 C13 C14 C15 1.0(4)
C19 O2 C15 C16 -0.4(4)
C19 O2 C15 C14 178.4(2)
O1 C14 C15 O2 -0.5(3)
C13 C14 C15 O2 -179.8(2)
O1 C14 C15 C16 178.3(2)
C13 C14 C15 C16 -1.0(4)
O2 C15 C16 C17 179.2(2)
C14 C15 C16 C17 0.5(4)
C15 C16 C17 C12 -0.2(4)
C13 C12 C17 C16 0.2(4)
C11 C12 C17 C16 -177.7(2)
C28 N2 C20 C21 -173.4(2)
C37 N2 C20 C21 8.6(3)
C28 N2 C20 C25 6.4(3)
C37 N2 C20 C25 -171.7(2)
N2 C20 C21 C22 -177.8(2)
C25 C20 C21 C22 2.5(4)
C20 C21 C22 C23 1.1(4)
C21 C22 C23 C24 -3.1(4)
C22 C23 C24 C25 1.5(4)
C23 C24 C25 C26 -176.3(2)
C23 C24 C25 C20 2.1(4)
N2 C20 C25 C26 -5.4(3)
C21 C20 C25 C26 174.4(2)
N2 C20 C25 C24 176.2(2)
C21 C20 C25 C24 -4.0(3)
C24 C25 C26 C27 179.1(2)
C20 C25 C26 C27 0.8(4)
C25 C26 C27 C28 3.2(4)
C20 N2 C28 C27 -2.5(3)
C37 N2 C28 C27 175.4(2)
C20 N2 C28 C29 177.5(2)
C37 N2 C28 C29 -4.6(3)
C26 C27 C28 N2 -2.4(4)
C26 C27 C28 C29 177.7(2)
N2 C28 C29 C30 172.1(2)
C27 C28 C29 C30 -7.9(4)
C28 C29 C30 C31 -179.3(2)
C29 C30 C31 C36 5.7(4)
C29 C30 C31 C32 -174.6(2)
C36 C31 C32 C33 -0.2(4)
C30 C31 C32 C33 -180.0(2)
C31 C32 C33 O3 -179.5(2)
C31 C32 C33 C34 -0.2(4)
C38 O4 C34 C35 1.2(4)
C38 O4 C34 C33 -178.3(2)
O3 C33 C34 O4 -0.4(3)
C32 C33 C34 O4 -179.7(2)
O3 C33 C34 C35 -180.0(2)
C32 C33 C34 C35 0.7(4)
O4 C34 C35 C36 179.6(2)
C33 C34 C35 C36 -0.9(4)
C34 C35 C36 C31 0.5(4)
C32 C31 C36 C35 0.0(4)
C30 C31 C36 C35 179.8(2)
